data_1505277
loop_
_publ_author_name
'Shing, Tony K. M.'
'Wong, Wai F.'
'Cheng, Hau M.'
'Kwok, Wun S.'
'So, King H.'

_publ_section_title
;
 Intramolecular nitrile oxide-alkene cycloaddition of sugar derivatives
 with unmasked hydroxyl group(s).
;
_journal_issue 5
_journal_name_full 'Organic letters'
_journal_page_first 753
_journal_page_last 756
_journal_paper_doi 10.1021/ol062873p
_journal_volume 9
_journal_year 2007
_chemical_formula_sum 'C12 H17 N O5'
_chemical_formula_weight 255.27
_chemical_name_systematic
; 
 ? 
;
_space_group_IT_number 19
_symmetry_cell_setting orthorhombic
_symmetry_space_group_name_Hall 'P 2ac 2ab'
_symmetry_space_group_name_H-M 'P 21 21 21'
_atom_sites_solution_hydrogens geom
_atom_sites_solution_primary direct
_atom_sites_solution_secondary difmap
_audit_creation_method SHELXL-97
_cell_angle_alpha 90.00
_cell_angle_beta 90.00
_cell_angle_gamma 90.00
_cell_formula_units_Z 4
_cell_length_a 8.0623(12)
_cell_length_b 10.3743(16)
_cell_length_c 15.809(2)
_cell_measurement_reflns_used 704
_cell_measurement_temperature 293(2)
_cell_measurement_theta_max 22.19
_cell_measurement_theta_min 2.35
_cell_volume 1322.3(3)
_computing_cell_refinement 'BRUKER SMART CCD DIFFRACTOMETER'
_computing_data_collection 'BRUKER SMART CCD DIFFRACTOMETER'
_computing_data_reduction 'BRUKER SMART CCD DIFFRACTOMETER'
_computing_molecular_graphics 'SIEMENS SHELXTL'
_computing_publication_material 'SIEMENS SHELXTL'
_computing_structure_refinement 'SHELXL-97 (Sheldrick, 1997)'
_computing_structure_solution 'SHELXS-97 (Sheldrick, 1990)'
_diffrn_ambient_temperature 293(2)
_diffrn_measured_fraction_theta_full 0.997
_diffrn_measured_fraction_theta_max 0.997
_diffrn_measurement_device_type 'BRUKER SMART CCD DIFFRACTOMETER'
_diffrn_measurement_method 'OMEGA SCAN'
_diffrn_radiation_monochromator graphite
_diffrn_radiation_source 'fine-focus sealed tube'
_diffrn_radiation_type MoK\a
_diffrn_radiation_wavelength 0.71073
_diffrn_reflns_av_R_equivalents 0.0337
_diffrn_reflns_av_sigmaI/netI 0.0399
_diffrn_reflns_limit_h_max 10
_diffrn_reflns_limit_h_min -10
_diffrn_reflns_limit_k_max 6
_diffrn_reflns_limit_k_min -13
_diffrn_reflns_limit_l_max 20
_diffrn_reflns_limit_l_min -20
_diffrn_reflns_number 8990
_diffrn_reflns_theta_full 28.03
_diffrn_reflns_theta_max 28.03
_diffrn_reflns_theta_min 2.35
_exptl_absorpt_coefficient_mu 0.100
_exptl_absorpt_correction_T_max 1.000
_exptl_absorpt_correction_T_min 0.666879
_exptl_absorpt_correction_type SADABS
_exptl_crystal_colour colourless
_exptl_crystal_density_diffrn 1.282
_exptl_crystal_density_meas 0
_exptl_crystal_density_method 'not measured'
_exptl_crystal_description block
_exptl_crystal_F_000 544
_exptl_crystal_size_max 0.40
_exptl_crystal_size_mid 0.30
_exptl_crystal_size_min 0.20
_refine_diff_density_max 0.179
_refine_diff_density_min -0.149
_refine_diff_density_rms 0.037
_refine_ls_abs_structure_details 'Flack H D (1983), Acta Cryst. A39, 876-881'
_refine_ls_abs_structure_Flack 0.0(13)
_refine_ls_extinction_coef 0.016(2)
_refine_ls_extinction_expression Fc^*^=kFc[1+0.001xFc^2^\l^3^/sin(2\q)]^-1/4^
_refine_ls_extinction_method SHELXL
_refine_ls_goodness_of_fit_ref 0.998
_refine_ls_hydrogen_treatment riding
_refine_ls_matrix_type full
_refine_ls_number_parameters 164
_refine_ls_number_reflns 3198
_refine_ls_number_restraints 0
_refine_ls_restrained_S_all 0.998
_refine_ls_R_factor_all 0.0863
_refine_ls_R_factor_gt 0.0419
_refine_ls_shift/su_max 0.000
_refine_ls_shift/su_mean 0.000
_refine_ls_structure_factor_coef Fsqd
_refine_ls_weighting_details 'calc w=1/[\s^2^(Fo^2^)+(0.0608P)^2^+0.0752P] where P=(Fo^2^+2Fc^2^)/3'
_refine_ls_weighting_scheme calc
_refine_ls_wR_factor_gt 0.1010
_refine_ls_wR_factor_ref 0.1241
_reflns_number_gt 1899
_reflns_number_total 3198
_reflns_threshold_expression >2sigma(I)
_cod_data_source_file ol062873psi20061127_025947.cif
_cod_data_source_block skca34
_cod_depositor_comments
;
The following automatic conversions were performed:

'_symmetry_cell_setting' value 'Orthorhombic' changed to
'orthorhombic' according to
/home/saulius/struct/CIF-dictionaries/cif_core.dic dictionary named
'cif_core.dic' version 2.4.1 from 2010-06-29.

Automatic conversion script
Id: cif_fix_values 1715 2011-07-08 13:25:40Z adriana 
;
_cod_original_sg_symbol_H-M P2(1)2(1)2(1)
_cod_database_code 1505277

loop_
_symmetry_equiv_pos_as_xyz
'x, y, z'
'-x+1/2, -y, z+1/2'
'-x, y+1/2, -z+1/2'
'x+1/2, -y+1/2, -z'

loop_
_atom_site_label
_atom_site_type_symbol
_atom_site_fract_x
_atom_site_fract_y
_atom_site_fract_z
_atom_site_U_iso_or_equiv
_atom_site_adp_type
_atom_site_occupancy
_atom_site_symmetry_multiplicity
_atom_site_calc_flag
_atom_site_refinement_flags
N1 N 0.9420(2) 0.10954(18) 0.77098(15) 0.0722(6) Uani 1 1 d .
O1 O 0.6251(3) 0.2959(3) 0.50177(12) 0.1204(10) Uani 1 1 d .
O2 O 0.50814(18) 0.37015(15) 0.61909(9) 0.0592(4) Uani 1 1 d .
O3 O 1.0909(2) 0.15786(17) 0.73559(15) 0.0918(7) Uani 1 1 d .
O4 O 0.6493(2) 0.24260(18) 0.88754(10) 0.0679(5) Uani 1 1 d .
O5 O 0.49925(19) 0.36595(15) 0.79864(9) 0.0607(4) Uani 1 1 d .
C1 C 0.3999(4) 0.4441(3) 0.49088(16) 0.0844(9) Uani 1 1 d .
H1B H 0.4143 0.4358 0.4308 0.127 Uiso 1 1 calc R
H1C H 0.4161 0.5324 0.5071 0.127 Uiso 1 1 calc R
H1D H 0.2899 0.4175 0.5061 0.127 Uiso 1 1 calc R
C2 C 0.5227(3) 0.3618(3) 0.53506(16) 0.0674(7) Uani 1 1 d .
C3 C 0.6296(2) 0.3019(2) 0.66960(13) 0.0475(5) Uani 1 1 d .
H3A H 0.6673 0.2260 0.6381 0.057 Uiso 1 1 calc R
C4 C 0.7766(3) 0.3893(2) 0.68512(16) 0.0573(6) Uani 1 1 d .
H4A H 0.7378 0.4709 0.7076 0.069 Uiso 1 1 calc R
H4B H 0.8322 0.4063 0.6319 0.069 Uiso 1 1 calc R
C5 C 0.9003(2) 0.32897(19) 0.74734(14) 0.0477(5) Uani 1 1 d .
H5A H 0.9175 0.3869 0.7955 0.057 Uiso 1 1 calc R
C6 C 1.0666(3) 0.2889(2) 0.71065(18) 0.0685(7) Uani 1 1 d .
H6A H 1.0654 0.2962 0.6495 0.082 Uiso 1 1 calc R
H6B H 1.1547 0.3430 0.7327 0.082 Uiso 1 1 calc R
C7 C 0.8403(2) 0.20124(19) 0.77789(14) 0.0478(5) Uani 1 1 d .
C8 C 0.6663(3) 0.1831(2) 0.80731(13) 0.0498(5) Uani 1 1 d .
H8A H 0.6372 0.0915 0.8099 0.060 Uiso 1 1 calc R
C9 C 0.5459(2) 0.25775(19) 0.74939(13) 0.0478(5) Uani 1 1 d .
H9A H 0.4487 0.2048 0.7360 0.057 Uiso 1 1 calc R
C10 C 0.5119(3) 0.3301(3) 0.88518(14) 0.0630(6) Uani 1 1 d .
C11 C 0.5571(4) 0.4487(3) 0.93491(17) 0.0926(10) Uani 1 1 d .
H11A H 0.6580 0.4846 0.9130 0.139 Uiso 1 1 calc R
H11B H 0.5724 0.4261 0.9933 0.139 Uiso 1 1 calc R
H11C H 0.4696 0.5111 0.9302 0.139 Uiso 1 1 calc R
C12 C 0.3565(3) 0.2635(4) 0.91516(19) 0.0958(10) Uani 1 1 d .
H12A H 0.3371 0.1882 0.8813 0.144 Uiso 1 1 calc R
H12B H 0.2640 0.3212 0.9100 0.144 Uiso 1 1 calc R
H12C H 0.3695 0.2387 0.9733 0.144 Uiso 1 1 calc R

loop_
_atom_site_aniso_label
_atom_site_aniso_U_11
_atom_site_aniso_U_22
_atom_site_aniso_U_33
_atom_site_aniso_U_23
_atom_site_aniso_U_13
_atom_site_aniso_U_12
N1 0.0590(11) 0.0477(11) 0.1099(17) 0.0150(12) 0.0125(12) 0.0130(9)
O1 0.163(2) 0.142(2) 0.0565(10) -0.0058(13) -0.0030(13) 0.077(2)
O2 0.0585(9) 0.0648(10) 0.0542(9) -0.0034(8) -0.0154(7) 0.0149(9)
O3 0.0566(10) 0.0633(11) 0.155(2) 0.0227(13) 0.0238(12) 0.0212(9)
O4 0.0747(11) 0.0803(12) 0.0486(8) 0.0023(9) 0.0015(8) 0.0236(10)
O5 0.0664(9) 0.0580(9) 0.0576(9) -0.0031(7) -0.0002(7) 0.0219(8)
C1 0.101(2) 0.0784(18) 0.0743(17) 0.0071(15) -0.0417(16) 0.0049(17)
C2 0.0817(17) 0.0608(15) 0.0597(14) -0.0030(13) -0.0186(13) 0.0076(15)
C3 0.0463(11) 0.0465(11) 0.0496(11) -0.0005(10) -0.0076(9) 0.0071(9)
C4 0.0498(12) 0.0486(12) 0.0734(14) 0.0137(12) -0.0054(11) -0.0022(10)
C5 0.0445(10) 0.0394(10) 0.0593(12) 0.0032(10) -0.0069(10) 0.0014(9)
C6 0.0507(12) 0.0625(15) 0.0924(18) 0.0159(14) 0.0054(12) 0.0047(12)
C7 0.0479(11) 0.0388(10) 0.0568(11) 0.0019(10) -0.0033(10) 0.0090(10)
C8 0.0551(12) 0.0375(10) 0.0568(12) 0.0016(10) 0.0038(10) 0.0031(10)
C9 0.0423(10) 0.0453(11) 0.0557(11) -0.0055(10) -0.0011(9) -0.0006(9)
C10 0.0676(14) 0.0684(15) 0.0531(12) -0.0038(12) 0.0078(12) 0.0144(13)
C11 0.119(2) 0.0828(19) 0.0762(18) -0.0263(16) -0.0006(18) 0.013(2)
C12 0.086(2) 0.116(3) 0.0851(19) -0.009(2) 0.0326(16) -0.001(2)

loop_
_atom_type_symbol
_atom_type_description
_atom_type_scat_dispersion_real
_atom_type_scat_dispersion_imag
_atom_type_scat_source
C C 0.0033 0.0016 'International Tables Vol C Tables 4.2.6.8 and 6.1.1.4'
H H 0.0000 0.0000 'International Tables Vol C Tables 4.2.6.8 and 6.1.1.4'
N N 0.0061 0.0033 'International Tables Vol C Tables 4.2.6.8 and 6.1.1.4'
O O 0.0106 0.0060 'International Tables Vol C Tables 4.2.6.8 and 6.1.1.4'

loop_
_geom_angle_atom_site_label_1
_geom_angle_atom_site_label_2
_geom_angle_atom_site_label_3
_geom_angle
C7 N1 O3 108.56(17)
C2 O2 C3 117.18(19)
N1 O3 C6 109.22(16)
C8 O4 C10 109.12(16)
C9 O5 C10 107.61(16)
O1 C2 O2 122.4(2)
O1 C2 C1 125.7(3)
O2 C2 C1 111.9(3)
O2 C3 C9 107.94(16)
O2 C3 C4 109.05(17)
C9 C3 C4 113.51(17)
C3 C4 C5 111.65(17)
C7 C5 C6 99.60(16)
C7 C5 C4 111.06(17)
C6 C5 C4 116.13(19)
O3 C6 C5 106.03(19)
N1 C7 C8 122.95(19)
N1 C7 C5 115.59(19)
C8 C7 C5 121.26(17)
O4 C8 C7 108.38(18)
O4 C8 C9 104.57(15)
C7 C8 C9 110.10(17)
O5 C9 C3 109.82(16)
O5 C9 C8 103.80(16)
C3 C9 C8 111.63(16)
O5 C10 O4 104.26(17)
O5 C10 C11 107.8(2)
O4 C10 C11 108.5(2)
O5 C10 C12 111.3(2)
O4 C10 C12 110.1(2)
C11 C10 C12 114.3(2)

loop_
_geom_bond_atom_site_label_1
_geom_bond_atom_site_label_2
_geom_bond_distance
N1 C7 1.260(3)
N1 O3 1.417(3)
O1 C2 1.194(3)
O2 C2 1.337(3)
O2 C3 1.449(2)
O3 C6 1.429(3)
O4 C8 1.417(3)
O4 C10 1.433(3)
O5 C9 1.417(2)
O5 C10 1.422(3)
C1 C2 1.482(4)
C3 C9 1.502(3)
C3 C4 1.512(3)
C4 C5 1.534(3)
C5 C7 1.491(3)
C5 C6 1.519(3)
C7 C8 1.490(3)
C8 C9 1.543(3)
C10 C11 1.505(4)
C10 C12 1.507(4)

loop_
_cod_related_entry_id
_cod_related_entry_code
_cod_related_entry_database
1 21199615 ChemSpider
